data_7133409
loop_
_publ_author_name
'Kazi, Ayazoddin Aunoddin'
'Manjuladevi, Nadimpalli'
'Kumar, Salla Suresh'
'Sharma, Anamika'
'Singh, L. Ravithej'

_publ_section_title
;
 A quick access to CF<sub>3</sub>-containing functionalized benzofuranyl,
 benzothiophene and indolyl heterocycles under catalyst-free conditions.
;
_journal_issue 70
_journal_name_full 'Chemical communications (Cambridge, England)'
_journal_page_first 9376
_journal_page_last 9379
_journal_paper_doi 10.1039/d4cc02395a
_journal_volume 60
_journal_year 2024
_chemical_absolute_configuration syn
_chemical_formula_moiety 'C11 H9 Br F3 N O3 S'
_chemical_formula_sum 'C11 H9 Br F3 N O3 S'
_chemical_formula_weight 372.16
_space_group_crystal_system orthorhombic
_space_group_IT_number 33
_space_group_name_Hall 'P 2c -2n'
_space_group_name_H-M_alt 'P n a 21'
_atom_sites_solution_hydrogens geom
_audit_creation_method SHELXL-2018/3
_audit_update_record
;
2024-06-27 deposited with the CCDC.	2024-07-24 downloaded from the CCDC.
;
_cell_angle_alpha 90
_cell_angle_beta 90
_cell_angle_gamma 90
_cell_formula_units_Z 4
_cell_length_a 5.4629(7)
_cell_length_b 21.481(3)
_cell_length_c 11.2799(13)
_cell_measurement_reflns_used 8395
_cell_measurement_temperature 294(2)
_cell_measurement_theta_max 28.312
_cell_measurement_theta_min 2.3435
_cell_volume 1323.7(3)
_computing_cell_refinement '<i>SAINT</i> (Bruker, 2016)'
_computing_data_collection '<i>APEX3</i> (Bruker, 2016)'
_computing_data_reduction 'Bruker SAINT'
_computing_molecular_graphics 'Bruker SHELXTL'
_computing_publication_material 'Bruker SHELXTL'
_computing_structure_refinement 'SHELXL-2018/3 (Sheldrick, 2018)'
_computing_structure_solution 'SHELXT 2018/2 (Sheldrick, 2018)'
_diffrn_ambient_temperature 294(2)
_diffrn_measured_fraction_theta_full 0.998
_diffrn_measured_fraction_theta_max 0.999
_diffrn_measurement_device_type 'Bruker D8 QUEST PHOTON-100'
_diffrn_measurement_method '\w and \f'
_diffrn_radiation_type MoK\a
_diffrn_radiation_wavelength 0.71073
_diffrn_reflns_av_R_equivalents 0.0297
_diffrn_reflns_av_unetI/netI 0.0459
_diffrn_reflns_Laue_measured_fraction_full 0.998
_diffrn_reflns_Laue_measured_fraction_max 0.999
_diffrn_reflns_limit_h_max 7
_diffrn_reflns_limit_h_min -7
_diffrn_reflns_limit_k_max 28
_diffrn_reflns_limit_k_min -24
_diffrn_reflns_limit_l_max 10
_diffrn_reflns_limit_l_min -15
_diffrn_reflns_number 9707
_diffrn_reflns_point_group_measured_fraction_full 0.931
_diffrn_reflns_point_group_measured_fraction_max 0.908
_diffrn_reflns_theta_full 25.242
_diffrn_reflns_theta_max 28.271
_diffrn_reflns_theta_min 3.370
_exptl_absorpt_coefficient_mu 3.305
_exptl_absorpt_correction_T_max 0.7457
_exptl_absorpt_correction_T_min 0.5666
_exptl_absorpt_correction_type multi-scan
_exptl_absorpt_process_details
;
 SADABS 2016/2: Krause, L., Herbst-Irmer, R., Sheldrick G.M. & Stalke D.,
 J. Appl. Cryst. 48 (2015) 3-10
;
_exptl_crystal_colour colourless
_exptl_crystal_density_diffrn 1.868
_exptl_crystal_description block
_exptl_crystal_F_000 736
_exptl_crystal_size_max 0.260
_exptl_crystal_size_mid 0.220
_exptl_crystal_size_min 0.160
_refine_diff_density_max 0.340
_refine_diff_density_min -0.255
_refine_diff_density_rms 0.053
_refine_ls_abs_structure_details
;
 Flack x determined using 882 quotients [(I+)-(I-)]/[(I+)+(I-)]
 (Parsons, Flack and Wagner, Acta Cryst. B69 (2013) 249-259).
;
_refine_ls_abs_structure_Flack 0.061(7)
_refine_ls_extinction_method none
_refine_ls_goodness_of_fit_ref 1.045
_refine_ls_hydrogen_treatment mixed
_refine_ls_matrix_type full
_refine_ls_number_parameters 184
_refine_ls_number_reflns 2982
_refine_ls_number_restraints 1
_refine_ls_restrained_S_all 1.045
_refine_ls_R_factor_all 0.0418
_refine_ls_R_factor_gt 0.0293
_refine_ls_shift/su_max 0.001
_refine_ls_shift/su_mean 0.000
_refine_ls_structure_factor_coef Fsqd
_refine_ls_weighting_details 'w=1/[\s^2^(Fo^2^)+0.3468P] where P=(Fo^2^+2Fc^2^)/3'
_refine_ls_weighting_scheme calc
_refine_ls_wR_factor_gt 0.0588
_refine_ls_wR_factor_ref 0.0628
_reflns_Friedel_coverage 0.732
_reflns_Friedel_fraction_full 0.855
_reflns_Friedel_fraction_max 0.808
_reflns_number_gt 2460
_reflns_number_total 2982
_reflns_threshold_expression 'I > 2\s(I)'
_cod_data_source_file d4cc02395a2.cif
_cod_data_source_block KB1537_0m_a
_cod_depositor_comments 'Adding full bibliography for 7133408--7133409.cif.'
_cod_database_code 7133409
_shelx_shelxl_version_number 2018/3
_shelx_space_group_comment
;
The symmetry employed for this shelxl refinement is uniquely defined
by the following loop, which should always be used as a source of
symmetry information in preference to the above space-group names.
They are only intended as comments.
;
_shelx_estimated_absorpt_t_min 0.480
_shelx_estimated_absorpt_t_max 0.620

loop_
_space_group_symop_operation_xyz
'x, y, z'
'-x, -y, z+1/2'
'x+1/2, -y+1/2, z'
'-x+1/2, y+1/2, z+1/2'

loop_
_atom_site_label
_atom_site_type_symbol
_atom_site_fract_x
_atom_site_fract_y
_atom_site_fract_z
_atom_site_U_iso_or_equiv
_atom_site_adp_type
_atom_site_occupancy
_atom_site_site_symmetry_order
_atom_site_calc_flag
_atom_site_refinement_flags_posn
_atom_site_refinement_flags_adp
_atom_site_refinement_flags_occupancy
_atom_site_disorder_assembly
_atom_site_disorder_group
C1 C 0.4817(7) 0.66267(19) 0.2307(3) 0.0381(9) Uani 1 1 d . . . . .
C2 C 0.5986(6) 0.67889(16) 0.3343(4) 0.0343(8) Uani 1 1 d . . . . .
H2 H 0.737485 0.703924 0.333178 0.041 Uiso 1 1 calc R U . . .
C3 C 0.5043(6) 0.65701(16) 0.4397(3) 0.0284(7) Uani 1 1 d . . . . .
C4 C 0.2966(6) 0.62025(16) 0.4400(3) 0.0299(8) Uani 1 1 d . . . . .
C5 C 0.1765(7) 0.60456(19) 0.3363(4) 0.0431(10) Uani 1 1 d . . . . .
H5 H 0.035464 0.580318 0.337396 0.052 Uiso 1 1 calc R U . . .
C6 C 0.2727(8) 0.62600(19) 0.2316(4) 0.0454(10) Uani 1 1 d . . . . .
H6 H 0.196920 0.615826 0.160367 0.054 Uiso 1 1 calc R U . . .
C7 C 0.6010(6) 0.66326(15) 0.5638(4) 0.0288(9) Uani 1 1 d . . . . .
H7 H 0.744351 0.636186 0.572134 0.035 Uiso 1 1 calc R U . . .
C8 C 0.3939(6) 0.63633(16) 0.6372(3) 0.0281(7) Uani 1 1 d . . . . .
C9 C 0.3585(7) 0.65059(18) 0.7498(3) 0.0335(8) Uani 1 1 d . . . . .
H9 H 0.490391 0.669845 0.786886 0.040 Uiso 1 1 calc R U . . .
C10 C 0.1409(7) 0.6407(2) 0.8265(4) 0.0411(10) Uani 1 1 d . . . . .
C11 C 0.3497(8) 0.4829(2) 0.4955(5) 0.0602(14) Uani 1 1 d . . . . .
H11A H 0.308053 0.489782 0.413907 0.090 Uiso 1 1 calc R U . . .
H11B H 0.329743 0.439608 0.514283 0.090 Uiso 1 1 calc R U . . .
H11C H 0.516842 0.494868 0.508758 0.090 Uiso 1 1 calc R U . . .
Br1 Br 0.62363(8) 0.68953(2) 0.08541(5) 0.05507(14) Uani 1 1 d . . . . .
S1 S 0.15759(15) 0.52748(4) 0.58608(16) 0.0436(2) Uani 1 1 d . . . . .
F1 F 0.0789(5) 0.69521(13) 0.8772(3) 0.0717(9) Uani 1 1 d . . . . .
F2 F 0.1784(5) 0.60165(14) 0.9153(2) 0.0617(8) Uani 1 1 d . . . . .
F3 F -0.0571(4) 0.62074(14) 0.7698(2) 0.0576(7) Uani 1 1 d . . . . .
O1 O 0.6680(4) 0.72459(11) 0.5985(3) 0.0393(7) Uani 1 1 d . . . . .
H1 H 0.556(6) 0.7431(12) 0.610(5) 0.059 Uiso 1 1 calc R U . . .
O2 O -0.0846(5) 0.52141(13) 0.5441(3) 0.0633(11) Uani 1 1 d . . . . .
O3 O 0.2127(7) 0.51511(14) 0.7067(3) 0.0686(10) Uani 1 1 d . . . . .
N1 N 0.2355(5) 0.60249(13) 0.5600(3) 0.0314(7) Uani 1 1 d . . . . .

loop_
_atom_site_aniso_label
_atom_site_aniso_U_11
_atom_site_aniso_U_22
_atom_site_aniso_U_33
_atom_site_aniso_U_23
_atom_site_aniso_U_13
_atom_site_aniso_U_12
C1 0.043(2) 0.040(2) 0.031(2) 0.0013(17) 0.0049(17) 0.0061(17)
C2 0.0332(19) 0.0322(19) 0.037(2) -0.0020(17) 0.0048(17) -0.0046(14)
C3 0.0256(18) 0.0252(18) 0.035(2) -0.0027(16) -0.0017(15) 0.0007(15)
C4 0.0256(17) 0.0302(19) 0.034(2) -0.0023(17) 0.0032(15) -0.0009(15)
C5 0.034(2) 0.053(3) 0.042(3) -0.006(2) -0.0027(18) -0.0116(18)
C6 0.041(2) 0.061(3) 0.034(2) -0.013(2) -0.0058(18) -0.002(2)
C7 0.0248(16) 0.0315(16) 0.030(3) -0.0007(16) 0.0023(14) -0.0016(13)
C8 0.0241(16) 0.0262(17) 0.034(2) 0.0036(14) -0.0031(15) 0.0028(13)
C9 0.034(2) 0.036(2) 0.030(2) 0.0015(17) -0.0055(15) -0.0044(15)
C10 0.036(2) 0.054(3) 0.033(2) 0.001(2) -0.0015(17) 0.0021(18)
C11 0.046(3) 0.039(2) 0.095(4) -0.014(3) 0.010(2) 0.0003(19)
Br1 0.0706(3) 0.0593(3) 0.0353(2) 0.0035(3) 0.0106(3) -0.0024(2)
S1 0.0353(4) 0.0330(4) 0.0625(6) -0.0014(7) 0.0073(6) -0.0104(3)
F1 0.086(2) 0.0674(19) 0.061(2) -0.0108(14) 0.0290(15) 0.0113(15)
F2 0.0564(17) 0.086(2) 0.0427(17) 0.0269(15) -0.0013(12) -0.0064(14)
F3 0.0297(12) 0.102(2) 0.0412(15) 0.0019(14) -0.0004(10) -0.0033(13)
O1 0.0387(13) 0.0321(12) 0.0470(19) -0.0079(15) -0.0009(15) -0.0103(10)
O2 0.0353(16) 0.0555(19) 0.099(3) -0.0178(18) 0.0070(15) -0.0175(13)
O3 0.102(3) 0.0414(18) 0.062(2) 0.0166(17) 0.007(2) -0.0133(17)
N1 0.0311(15) 0.0329(15) 0.030(2) -0.0040(13) 0.0005(12) -0.0055(11)

loop_
_atom_type_symbol
_atom_type_description
_atom_type_scat_dispersion_real
_atom_type_scat_dispersion_imag
_atom_type_scat_source
C C 0.0033 0.0016 'International Tables Vol C Tables 4.2.6.8 and 6.1.1.4'
H H 0.0000 0.0000 'International Tables Vol C Tables 4.2.6.8 and 6.1.1.4'
Br Br -0.2901 2.4595 'International Tables Vol C Tables 4.2.6.8 and 6.1.1.4'
F F 0.0171 0.0103 'International Tables Vol C Tables 4.2.6.8 and 6.1.1.4'
N N 0.0061 0.0033 'International Tables Vol C Tables 4.2.6.8 and 6.1.1.4'
O O 0.0106 0.0060 'International Tables Vol C Tables 4.2.6.8 and 6.1.1.4'
S S 0.1246 0.1234 'International Tables Vol C Tables 4.2.6.8 and 6.1.1.4'

loop_
_geom_angle_atom_site_label_1
_geom_angle_atom_site_label_2
_geom_angle_atom_site_label_3
_geom_angle
_geom_angle_site_symmetry_1
_geom_angle_site_symmetry_3
_geom_angle_publ_flag
C2 C1 C6 121.3(4) . . ?
C2 C1 Br1 117.7(3) . . ?
C6 C1 Br1 120.9(3) . . ?
C1 C2 C3 118.2(3) . . ?
C1 C2 H2 120.9 . . ?
C3 C2 H2 120.9 . . ?
C2 C3 C4 120.3(3) . . ?
C2 C3 C7 129.9(3) . . ?
C4 C3 C7 109.7(3) . . ?
C3 C4 C5 121.7(3) . . ?
C3 C4 N1 110.1(3) . . ?
C5 C4 N1 128.2(3) . . ?
C6 C5 C4 117.7(3) . . ?
C6 C5 H5 121.2 . . ?
C4 C5 H5 121.2 . . ?
C5 C6 C1 120.8(4) . . ?
C5 C6 H6 119.6 . . ?
C1 C6 H6 119.6 . . ?
O1 C7 C3 115.5(3) . . ?
O1 C7 C8 113.3(3) . . ?
C3 C7 C8 102.3(3) . . ?
O1 C7 H7 108.5 . . ?
C3 C7 H7 108.5 . . ?
C8 C7 H7 108.5 . . ?
C9 C8 N1 128.1(3) . . ?
C9 C8 C7 123.1(3) . . ?
N1 C8 C7 108.3(3) . . ?
C8 C9 C10 130.1(3) . . ?
C8 C9 H9 115.0 . . ?
C10 C9 H9 115.0 . . ?
F2 C10 F3 106.6(3) . . ?
F2 C10 F1 105.6(4) . . ?
F3 C10 F1 106.3(3) . . ?
F2 C10 C9 114.1(3) . . ?
F3 C10 C9 114.7(3) . . ?
F1 C10 C9 108.9(3) . . ?
S1 C11 H11A 109.5 . . ?
S1 C11 H11B 109.5 . . ?
H11A C11 H11B 109.5 . . ?
S1 C11 H11C 109.5 . . ?
H11A C11 H11C 109.5 . . ?
H11B C11 H11C 109.5 . . ?
O2 S1 O3 120.2(2) . . ?
O2 S1 N1 105.39(17) . . ?
O3 S1 N1 106.96(18) . . ?
O2 S1 C11 108.4(2) . . ?
O3 S1 C11 109.3(3) . . ?
N1 S1 C11 105.6(2) . . ?
C7 O1 H1 109.5 . . ?
C8 N1 C4 107.3(3) . . ?
C8 N1 S1 122.1(2) . . ?
C4 N1 S1 118.2(2) . . ?

loop_
_geom_bond_atom_site_label_1
_geom_bond_atom_site_label_2
_geom_bond_distance
_geom_bond_site_symmetry_2
_geom_bond_publ_flag
C1 C2 1.376(5) . ?
C1 C6 1.387(6) . ?
C1 Br1 1.903(4) . ?
C2 C3 1.378(5) . ?
C2 H2 0.9300 . ?
C3 C4 1.383(5) . ?
C3 C7 1.502(5) . ?
C4 C5 1.384(5) . ?
C4 N1 1.445(5) . ?
C5 C6 1.372(6) . ?
C5 H5 0.9300 . ?
C6 H6 0.9300 . ?
C7 O1 1.423(4) . ?
C7 C8 1.517(5) . ?
C7 H7 0.9800 . ?
C8 C9 1.321(5) . ?
C8 N1 1.427(4) . ?
C9 C10 1.486(5) . ?
C9 H9 0.9300 . ?
C10 F2 1.322(5) . ?
C10 F3 1.327(4) . ?
C10 F1 1.347(5) . ?
C11 S1 1.750(5) . ?
C11 H11A 0.9600 . ?
C11 H11B 0.9600 . ?
C11 H11C 0.9600 . ?
S1 O2 1.411(3) . ?
S1 O3 1.419(4) . ?
S1 N1 1.692(3) . ?
O1 H1 0.74(4) . ?

loop_
_geom_torsion_atom_site_label_1
_geom_torsion_atom_site_label_2
_geom_torsion_atom_site_label_3
_geom_torsion_atom_site_label_4
_geom_torsion
_geom_torsion_site_symmetry_1
_geom_torsion_site_symmetry_2
_geom_torsion_site_symmetry_3
_geom_torsion_site_symmetry_4
_geom_torsion_publ_flag
C6 C1 C2 C3 0.8(6) . . . . ?
Br1 C1 C2 C3 -176.8(3) . . . . ?
C1 C2 C3 C4 -0.5(5) . . . . ?
C1 C2 C3 C7 175.3(4) . . . . ?
C2 C3 C4 C5 -0.4(6) . . . . ?
C7 C3 C4 C5 -177.0(3) . . . . ?
C2 C3 C4 N1 179.2(3) . . . . ?
C7 C3 C4 N1 2.6(4) . . . . ?
C3 C4 C5 C6 1.0(6) . . . . ?
N1 C4 C5 C6 -178.5(4) . . . . ?
C4 C5 C6 C1 -0.7(6) . . . . ?
C2 C1 C6 C5 -0.2(6) . . . . ?
Br1 C1 C6 C5 177.3(3) . . . . ?
C2 C3 C7 O1 49.4(5) . . . . ?
C4 C3 C7 O1 -134.4(3) . . . . ?
C2 C3 C7 C8 172.9(4) . . . . ?
C4 C3 C7 C8 -10.9(4) . . . . ?
O1 C7 C8 C9 -31.3(5) . . . . ?
C3 C7 C8 C9 -156.2(3) . . . . ?
O1 C7 C8 N1 140.4(3) . . . . ?
C3 C7 C8 N1 15.5(3) . . . . ?
N1 C8 C9 C10 -5.4(7) . . . . ?
C7 C8 C9 C10 164.6(4) . . . . ?
C8 C9 C10 F2 115.1(5) . . . . ?
C8 C9 C10 F3 -8.4(6) . . . . ?
C8 C9 C10 F1 -127.3(5) . . . . ?
C9 C8 N1 C4 156.6(4) . . . . ?
C7 C8 N1 C4 -14.6(3) . . . . ?
C9 C8 N1 S1 -62.2(5) . . . . ?
C7 C8 N1 S1 126.6(3) . . . . ?
C3 C4 N1 C8 7.6(4) . . . . ?
C5 C4 N1 C8 -172.8(4) . . . . ?
C3 C4 N1 S1 -135.3(3) . . . . ?
C5 C4 N1 S1 44.2(5) . . . . ?
O2 S1 N1 C8 146.3(3) . . . . ?
O3 S1 N1 C8 17.3(3) . . . . ?
C11 S1 N1 C8 -99.1(3) . . . . ?
O2 S1 N1 C4 -76.5(3) . . . . ?
O3 S1 N1 C4 154.5(3) . . . . ?
C11 S1 N1 C4 38.2(3) . . . . ?
